data_7226346
loop_
_publ_author_name
'Capon, Patrick K.'
'Burgun, Alexandre'
'Coghlan, Campbell J.'
'Crees, Rachel S.'
'Doonan, Christian J.'
'Sumby, Christopher J.'

_publ_section_title
;
 Hydrogen adsorption in azolium and metalated N-heterocyclic carbene
 containing MOFs
;
_journal_issue 37
_journal_name_full CrystEngComm
_journal_page_first 7003
_journal_paper_doi 10.1039/C6CE01549B
_journal_volume 18
_journal_year 2016
_chemical_formula_sum 'C40.25 H35.15 Br0.1 Cu2.1 N6.65 O14.45'
_chemical_formula_weight 984.62
_space_group_crystal_system monoclinic
_space_group_IT_number 12
_space_group_name_Hall '-C 2y'
_space_group_name_H-M_alt 'C 1 2/m 1'
_symmetry_space_group_name_Hall '-C 2y'
_symmetry_space_group_name_H-M 'C 1 2/m 1'
_atom_sites_solution_hydrogens geom
_audit_creation_method SHELXL-2014/6
_audit_update_record
;
2016-08-20 deposited with the CCDC.
2016-08-23 downloaded from the CCDC.
;
_cell_angle_alpha 90
_cell_angle_beta 91.475(7)
_cell_angle_gamma 90
_cell_formula_units_Z 4
_cell_length_a 20.7373(16)
_cell_length_b 17.9433(14)
_cell_length_c 10.9131(8)
_cell_measurement_reflns_used 3697
_cell_measurement_temperature 150(2)
_cell_measurement_theta_max 29.1319
_cell_measurement_theta_min 2.6701
_cell_volume 4059.4(5)
_computing_cell_refinement
;
CrysAlisPro, Agilent Technologies,
Version 1.171.35.21 (release 20-01-2012 CrysAlis171 .NET)
(compiled Jan 23 2012,18:06:46)
;
_computing_data_collection
;
CrysAlisPro, Agilent Technologies,
Version 1.171.35.21 (release 20-01-2012 CrysAlis171 .NET)
(compiled Jan 23 2012,18:06:46)
;
_computing_data_reduction
;
CrysAlisPro, Agilent Technologies,
Version 1.171.35.21 (release 20-01-2012 CrysAlis171 .NET)
(compiled Jan 23 2012,18:06:46)
;
_computing_structure_refinement 'SHELXL-2014/6 (Sheldrick, 2014)'
_computing_structure_solution 'ShelXS (Sheldrick, 2008)'
_diffrn_ambient_temperature 150(2)
_diffrn_detector_area_resol_mean 16.1695
_diffrn_measured_fraction_theta_full 0.996
_diffrn_measured_fraction_theta_max 0.896
_diffrn_measurement_device_type 'Xcalibur, Eos'
_diffrn_measurement_method 'phi scans'
_diffrn_radiation_type MoK\a
_diffrn_radiation_wavelength 0.71073
_diffrn_reflns_av_R_equivalents 0.0536
_diffrn_reflns_av_unetI/netI 0.0567
_diffrn_reflns_Laue_measured_fraction_full 0.996
_diffrn_reflns_Laue_measured_fraction_max 0.896
_diffrn_reflns_limit_h_max 27
_diffrn_reflns_limit_h_min -27
_diffrn_reflns_limit_k_max 23
_diffrn_reflns_limit_k_min -23
_diffrn_reflns_limit_l_max 13
_diffrn_reflns_limit_l_min -14
_diffrn_reflns_number 18655
_diffrn_reflns_point_group_measured_fraction_full 0.996
_diffrn_reflns_point_group_measured_fraction_max 0.896
_diffrn_reflns_theta_full 27.000
_diffrn_reflns_theta_max 29.196
_diffrn_reflns_theta_min 2.676
_diffrn_source 'Enhance (Mo) X-ray Source'
_exptl_absorpt_coefficient_mu 1.277
_exptl_absorpt_correction_T_max 1.00000
_exptl_absorpt_correction_T_min 0.85366
_exptl_absorpt_correction_type multi-scan
_exptl_absorpt_process_details
;
CrysAlisPro, Agilent Technologies,
Version 1.171.35.21 (release 20-01-2012 CrysAlis171 .NET)
(compiled Jan 23 2012,18:06:46)
Empirical absorption correction using spherical harmonics,
 implemented in SCALE3 ABSPACK scaling algorithm.
;
_exptl_crystal_colour green
_exptl_crystal_density_diffrn 1.611
_exptl_crystal_description block
_exptl_crystal_F_000 2013
_exptl_crystal_size_max 0.300
_exptl_crystal_size_mid 0.150
_exptl_crystal_size_min 0.150
_platon_squeeze_details
;
In order to subtract the contribution from the disordered 
solvent molecules, the SQUEEZE command was applied, which 
gave a new HKL file. The number of located electrons is 
122, is included in the formula, formula weight, calculated 
density, and F(000). These residual electron density 
were assigned to approx 3 DMF molecules per unit cell. 
This value calculated based upon electrons analysis. 
(One DMF molecules would give 40 e). 
;
_refine_diff_density_max 2.579
_refine_diff_density_min -0.975
_refine_diff_density_rms 0.129
_refine_ls_extinction_method none
_refine_ls_goodness_of_fit_ref 1.074
_refine_ls_hydrogen_treatment constr
_refine_ls_matrix_type full
_refine_ls_number_parameters 284
_refine_ls_number_reflns 5081
_refine_ls_number_restraints 17
_refine_ls_restrained_S_all 1.078
_refine_ls_R_factor_all 0.0788
_refine_ls_R_factor_gt 0.0583
_refine_ls_shift/su_max 0.001
_refine_ls_shift/su_mean 0.000
_refine_ls_structure_factor_coef Fsqd
_refine_ls_weighting_details 'w=1/[\s^2^(Fo^2^)+(0.0848P)^2^+14.6135P] where P=(Fo^2^+2Fc^2^)/3'
_refine_ls_weighting_scheme calc
_refine_ls_wR_factor_gt 0.1579
_refine_ls_wR_factor_ref 0.1685
_reflns_Friedel_coverage 0.000
_reflns_number_gt 3863
_reflns_number_total 5081
_reflns_threshold_expression 'I > 2\s(I)'
_cod_data_source_file c6ce01549b2.cif
_cod_data_source_block 2Cu
_cod_depositor_comments 'Adding full bibliography for 7226345--7226349.cif.'
_cod_original_formula_sum 'C40.25 H35.15 Br0.10 Cu2.10 N6.65 O14.45'
_cod_database_code 7226346
_shelx_space_group_comment
;
The symmetry employed for this shelxl refinement is uniquely defined
by the following loop, which should always be used as a source of
symmetry information in preference to the above space-group names.
They are only intended as comments.
;
_shelx_estimated_absorpt_t_min 0.701
_shelx_estimated_absorpt_t_max 0.831
_shelxl_version_number 2014/6

loop_
_space_group_symop_operation_xyz
'x, y, z'
'-x, y, -z'
'x+1/2, y+1/2, z'
'-x+1/2, y+1/2, -z'
'-x, -y, -z'
'x, -y, z'
'-x+1/2, -y+1/2, -z'
'x+1/2, -y+1/2, z'

loop_
_atom_site_label
_atom_site_type_symbol
_atom_site_fract_x
_atom_site_fract_y
_atom_site_fract_z
_atom_site_U_iso_or_equiv
_atom_site_adp_type
_atom_site_occupancy
_atom_site_site_symmetry_order
_atom_site_calc_flag
_atom_site_refinement_flags_posn
_atom_site_refinement_flags_adp
_atom_site_refinement_flags_occupancy
_atom_site_disorder_assembly
_atom_site_disorder_group
Cu1 Cu 0.75429(2) 0.17623(2) 0.97947(4) 0.01141(15) Uani 1 1 d . . . . .
O1 O 0.75572(14) 0.06129(14) 0.9434(3) 0.0218(6) Uani 1 1 d . . . . .
C1 C 0.84157(19) 0.1915(2) 1.5966(4) 0.0209(8) Uani 1 1 d . . . . .
H1 H 0.8530 0.1804 1.6795 0.025 Uiso 1 1 calc R U . . .
Cu2 Cu 0.9114(4) 0.5000 0.7489(8) 0.040(2) Uiso 0.1 2 d DS . P A 2
Br3 Br 0.8177(9) 0.5000 0.6116(19) 0.133(6) Uiso 0.1 2 d DS . P A 2
O2 O 0.78543(13) 0.18176(14) 1.1505(2) 0.0194(6) Uani 1 1 d . . . . .
N2 N 1.03650(14) 0.43978(17) 0.8306(3) 0.0178(7) Uani 1 1 d . . . . .
C2 C 0.86398(17) 0.2639(2) 0.9244(3) 0.0143(7) Uani 1 1 d . . . . .
O3 O 0.84222(12) 0.19767(15) 0.9200(2) 0.0179(5) Uani 1 1 d . . . . .
C3 C 0.92951(17) 0.2776(2) 0.8741(3) 0.0160(7) Uani 1 1 d . . . . .
O4 O 0.77865(13) 0.30435(15) 1.1898(2) 0.0192(6) Uani 1 1 d . . . . .
C4 C 1.01255(17) 0.3646(2) 0.8277(3) 0.0171(7) Uani 1 1 d . . . . .
O5 O 0.83506(12) 0.31949(14) 0.9661(3) 0.0200(6) Uani 1 1 d . . . . .
C5 C 0.78983(16) 0.2374(2) 1.2205(3) 0.0160(7) Uani 1 1 d . . . . .
C6 C 0.95194(17) 0.3503(2) 0.8722(3) 0.0152(7) Uani 1 1 d . . . . .
H6 H 0.9260 0.3899 0.9011 0.018 Uiso 1 1 calc R U . . .
N7 N 0.81737(16) 0.06004(18) 1.5579(3) 0.0194(7) Uani 1 1 d . . . . .
C7 C 0.9987(2) 0.5000 0.8149(5) 0.0187(11) Uani 1 2 d S T P . .
H7 H 0.9537 0.5000 0.7962 0.022 Uiso 0.9 2 calc R U P A 1
C8 C 0.8317(3) 0.0000 1.4922(5) 0.0180(11) Uani 1 2 d S T P . .
H8 H 0.8490 0.0000 1.4124 0.022 Uiso 1 2 calc R U P . .
C9 C 0.82270(18) 0.1353(2) 1.5153(3) 0.0182(8) Uani 1 1 d . . . . .
C10 C 1.05130(19) 0.3081(2) 0.7842(4) 0.0238(9) Uani 1 1 d . . . . .
H10 H 1.0930 0.3189 0.7547 0.029 Uiso 1 1 calc R U . . .
C11 C 0.80717(17) 0.1496(2) 1.3935(3) 0.0175(8) Uani 1 1 d . . . . .
H11 H 0.7953 0.1102 1.3393 0.021 Uiso 1 1 calc R U . . .
C12 C 0.80932(17) 0.2228(2) 1.3522(3) 0.0168(7) Uani 1 1 d . . . . .
C13 C 1.09971(17) 0.4626(2) 0.8553(4) 0.0204(8) Uani 1 1 d . . . . .
H13 H 1.1360 0.4311 0.8695 0.025 Uiso 1 1 calc R U . . .
C14 C 0.82685(17) 0.2802(2) 1.4328(3) 0.0183(8) Uani 1 1 d . . . . .
H14 H 0.8275 0.3302 1.4045 0.022 Uiso 1 1 calc R U . . .
C15 C 0.7931(2) 0.0379(2) 1.6704(3) 0.0234(8) Uani 1 1 d . . . . .
H15 H 0.7793 0.0696 1.7343 0.028 Uiso 1 1 calc R U . . .
C16 C 0.7537(2) 0.0000 0.9967(5) 0.0155(10) Uani 1 2 d S T P . .
H16 H 0.7504 0.0000 1.0833 0.019 Uiso 1 2 calc R U P . .
C18 C 0.96789(18) 0.2199(2) 0.8309(4) 0.0225(8) Uani 1 1 d . . . . .
H18 H 0.9528 0.1700 0.8330 0.027 Uiso 1 1 calc R U . . .
C19 C 0.84323(19) 0.2645(2) 1.5531(3) 0.0206(8) Uani 1 1 d . . . . .
H19 H 0.8558 0.3038 1.6070 0.025 Uiso 1 1 calc R U . . .
C20 C 1.0282(2) 0.2358(2) 0.7846(4) 0.0284(10) Uani 1 1 d . . . . .
H20 H 1.0537 0.1966 0.7529 0.034 Uiso 1 1 calc R U . . .
N23 N 0.8328(6) 0.5000 0.6872(10) 0.085(3) Uiso 0.9 2 d DS . P B 1
O24 O 0.7785(6) 0.5000 0.6599(12) 0.135(4) Uiso 0.9 2 d DS . P B 1
O25 O 0.8655(6) 0.5575(6) 0.6922(11) 0.186(5) Uiso 0.9 1 d D . P B 1
O30 O 0.8990(4) 0.0475(5) 1.2458(7) 0.054(2) Uani 0.5 1 d D . P C 1
C31 C 0.8991(4) 0.0554(6) 1.1345(8) 0.032(2) Uani 0.5 1 d D U P C 1
H31 H 0.8910 0.1036 1.1015 0.038 Uiso 0.5 1 calc R U P C 1
N32 N 0.9100(3) 0.0000 1.0581(5) 0.0328(12) Uani 1 2 d DS T P . .
C33 C 0.9075(4) 0.0000 0.9246(7) 0.0492(17) Uani 1 2 d S T P C .
H33A H 0.9181 0.0499 0.8944 0.074 Uiso 0.5 1 calc R U P . .
H33B H 0.9388 -0.0360 0.8940 0.074 Uiso 0.5 1 calc R U P . .
H33C H 0.8641 -0.0138 0.8954 0.074 Uiso 0.5 1 calc R U P . .
C34 C 0.9245(6) -0.0756(7) 1.0985(12) 0.0492(17) Uani 0.5 1 d D U P C 2
H34A H 0.9265 -0.0772 1.1883 0.074 Uiso 0.5 1 calc R U P C 2
H34B H 0.8906 -0.1094 1.0679 0.074 Uiso 0.5 1 calc R U P C 2
H34C H 0.9661 -0.0911 1.0665 0.074 Uiso 0.5 1 calc R U P C 2

loop_
_atom_site_aniso_label
_atom_site_aniso_U_11
_atom_site_aniso_U_22
_atom_site_aniso_U_33
_atom_site_aniso_U_23
_atom_site_aniso_U_13
_atom_site_aniso_U_12
Cu1 0.0108(2) 0.0103(2) 0.0131(2) -0.00026(16) 0.00059(15) -0.00108(16)
O1 0.0302(16) 0.0123(13) 0.0232(14) -0.0006(11) 0.0034(12) -0.0008(11)
C1 0.0201(19) 0.029(2) 0.0135(17) 0.0012(15) -0.0049(14) 0.0002(16)
O2 0.0259(15) 0.0182(13) 0.0139(13) 0.0003(10) -0.0026(11) -0.0012(11)
N2 0.0110(15) 0.0169(16) 0.0255(17) 0.0004(13) 0.0010(12) -0.0012(12)
C2 0.0109(17) 0.0173(18) 0.0146(17) 0.0021(14) -0.0033(13) -0.0016(13)
O3 0.0138(13) 0.0176(13) 0.0223(14) -0.0017(11) 0.0012(10) -0.0031(10)
C3 0.0125(17) 0.0187(17) 0.0169(17) 0.0021(14) 0.0002(14) -0.0027(14)
O4 0.0220(14) 0.0195(13) 0.0158(13) 0.0016(10) -0.0027(10) 0.0016(11)
C4 0.0135(17) 0.0169(18) 0.0208(19) 0.0011(15) 0.0002(14) -0.0012(14)
O5 0.0125(13) 0.0207(14) 0.0272(15) -0.0040(11) 0.0059(11) -0.0031(10)
C5 0.0071(16) 0.024(2) 0.0167(18) 0.0038(15) 0.0026(13) -0.0020(13)
C6 0.0087(16) 0.0190(18) 0.0180(18) -0.0010(14) 0.0000(13) -0.0013(13)
N7 0.0234(17) 0.0212(16) 0.0134(15) 0.0016(13) -0.0019(12) 0.0006(13)
C7 0.008(2) 0.022(3) 0.026(3) 0.000 0.003(2) 0.000
C8 0.020(3) 0.019(3) 0.015(2) 0.000 -0.002(2) 0.000
C9 0.0169(19) 0.0210(19) 0.0165(18) 0.0013(15) -0.0016(14) -0.0004(15)
C10 0.0151(19) 0.026(2) 0.031(2) -0.0006(17) 0.0081(16) -0.0020(15)
C11 0.0153(18) 0.0228(19) 0.0145(17) 0.0003(15) 0.0002(14) 0.0002(14)
C12 0.0136(17) 0.0223(18) 0.0145(17) 0.0006(14) 0.0003(13) 0.0001(14)
C13 0.0085(17) 0.0214(19) 0.031(2) -0.0002(16) -0.0009(15) -0.0008(14)
C14 0.0128(17) 0.0222(19) 0.0198(18) -0.0011(15) 0.0009(14) -0.0004(14)
C15 0.031(2) 0.026(2) 0.0130(17) -0.0014(16) 0.0034(15) 0.0026(17)
C16 0.015(3) 0.017(2) 0.014(2) 0.000 -0.0002(19) 0.000
C18 0.020(2) 0.0171(18) 0.031(2) -0.0027(16) 0.0048(16) -0.0051(15)
C19 0.0198(19) 0.025(2) 0.0169(18) -0.0042(15) -0.0026(15) -0.0027(15)
C20 0.023(2) 0.020(2) 0.043(3) -0.0065(18) 0.0124(19) 0.0042(16)
O30 0.066(5) 0.059(5) 0.037(4) -0.001(4) 0.008(4) 0.018(4)
C31 0.020(5) 0.041(5) 0.035(5) -0.004(4) -0.001(4) 0.019(4)
N32 0.029(3) 0.030(3) 0.039(3) 0.000 -0.005(2) 0.000
C33 0.034(4) 0.067(5) 0.046(4) 0.000 0.004(3) 0.000
C34 0.034(4) 0.067(5) 0.046(4) 0.000 0.004(3) 0.000

loop_
_atom_type_symbol
_atom_type_description
_atom_type_scat_dispersion_real
_atom_type_scat_dispersion_imag
_atom_type_scat_source
C C 0.0033 0.0016 'International Tables Vol C Tables 4.2.6.8 and 6.1.1.4'
H H 0.0000 0.0000 'International Tables Vol C Tables 4.2.6.8 and 6.1.1.4'
N N 0.0061 0.0033 'International Tables Vol C Tables 4.2.6.8 and 6.1.1.4'
O O 0.0106 0.0060 'International Tables Vol C Tables 4.2.6.8 and 6.1.1.4'
Cu Cu 0.3201 1.2651 'International Tables Vol C Tables 4.2.6.8 and 6.1.1.4'
Br Br -0.2901 2.4595 'International Tables Vol C Tables 4.2.6.8 and 6.1.1.4'

loop_
_geom_angle_atom_site_label_1
_geom_angle_atom_site_label_2
_geom_angle_atom_site_label_3
_geom_angle
_geom_angle_site_symmetry_1
_geom_angle_site_symmetry_3
O2 Cu1 O5 90.01(12) . 7_657
O2 Cu1 O4 166.93(11) . 7_657
O5 Cu1 O4 88.28(11) 7_657 7_657
O2 Cu1 O3 91.06(11) . .
O5 Cu1 O3 166.49(11) 7_657 .
O4 Cu1 O3 87.63(11) 7_657 .
O2 Cu1 O1 102.82(11) . .
O5 Cu1 O1 96.50(11) 7_657 .
O4 Cu1 O1 90.24(11) 7_657 .
O3 Cu1 O1 96.39(11) . .
O2 Cu1 Cu1 79.25(8) . 7_657
O5 Cu1 Cu1 81.03(8) 7_657 7_657
O4 Cu1 Cu1 87.69(8) 7_657 7_657
O3 Cu1 Cu1 85.94(8) . 7_657
O1 Cu1 Cu1 176.82(8) . 7_657
C16 O1 Cu1 141.2(3) . .
C9 C1 C19 118.2(3) . .
C9 C1 H1 120.9 . .
C19 C1 H1 120.9 . .
C7 Cu2 Br3 163.7(7) . .
C5 O2 Cu1 129.4(2) . .
C7 N2 C13 109.4(3) . .
C7 N2 C4 123.5(3) . .
C13 N2 C4 127.1(3) . .
O5 C2 O3 125.7(3) . .
O5 C2 C3 116.7(3) . .
O3 C2 C3 117.6(3) . .
C2 O3 Cu1 119.7(2) . .
C6 C3 C18 119.9(3) . .
C6 C3 C2 117.9(3) . .
C18 C3 C2 122.2(3) . .
C5 O4 Cu1 118.0(2) . 7_657
C6 C4 C10 121.7(4) . .
C6 C4 N2 118.9(3) . .
C10 C4 N2 119.4(3) . .
C2 O5 Cu1 127.2(2) . 7_657
O2 C5 O4 125.5(3) . .
O2 C5 C12 117.1(3) . .
O4 C5 C12 117.4(3) . .
C4 C6 C3 119.2(3) . .
C4 C6 H6 120.4 . .
C3 C6 H6 120.4 . .
C8 N7 C15 109.5(3) . .
C8 N7 C9 124.5(3) . .
C15 N7 C9 125.9(3) . .
N2 C7 N2 107.1(4) . 6_565
N2 C7 Cu2 125.9(2) . .
N2 C7 Cu2 125.9(2) 6_565 .
N2 C7 H7 126.5 . .
N2 C7 H7 126.5 6_565 .
N7 C8 N7 107.9(5) . 6
N7 C8 H8 126.0 . .
N7 C8 H8 126.0 6 .
C11 C9 C1 122.2(4) . .
C11 C9 N7 117.9(3) . .
C1 C9 N7 119.8(3) . .
C20 C10 C4 118.7(4) . .
C20 C10 H10 120.6 . .
C4 C10 H10 120.6 . .
C9 C11 C12 118.5(4) . .
C9 C11 H11 120.7 . .
C12 C11 H11 120.7 . .
C11 C12 C14 120.2(3) . .
C11 C12 C5 117.6(3) . .
C14 C12 C5 122.2(3) . .
C13 C13 N2 107.1(2) 6_565 .
C13 C13 H13 126.5 6_565 .
N2 C13 H13 126.5 . .
C19 C14 C12 120.3(4) . .
C19 C14 H14 119.9 . .
C12 C14 H14 119.9 . .
C15 C15 N7 106.5(2) 6 .
C15 C15 H15 126.7 6 .
N7 C15 H15 126.7 . .
O1 C16 O1 124.1(5) 6 .
O1 C16 H16 118.0 6 .
O1 C16 H16 118.0 . .
C20 C18 C3 119.8(4) . .
C20 C18 H18 120.1 . .
C3 C18 H18 120.1 . .
C14 C19 C1 120.6(4) . .
C14 C19 H19 119.7 . .
C1 C19 H19 119.7 . .
C10 C20 C18 120.5(4) . .
C10 C20 H20 119.7 . .
C18 C20 H20 119.7 . .
O24 N23 O25 122.7(8) . 6_565
O24 N23 O25 122.7(8) . .
O25 N23 O25 113.3(15) 6_565 .
C31 O30 O30 96.7(6) . 6
O30 C31 N32 122.9(9) . .
O30 C31 C31 83.3(6) . 6
N32 C31 C31 41.2(5) . 6
O30 C31 H31 118.5 . .
N32 C31 H31 118.5 . .
C31 C31 H31 155.5 6 .
C31 N32 C31 97.7(10) 6 .
C31 N32 C33 129.0(5) 6 .
C31 N32 C33 129.0(5) . .
C33 N32 C34 107.8(6) . 6
C33 N32 C34 107.8(6) . .
C34 N32 C34 137.5(11) 6 .
N32 C33 H33A 109.5 . .
N32 C33 H33B 109.5 . .
H33A C33 H33B 109.5 . .
N32 C33 H33C 109.5 . .
H33A C33 H33C 109.5 . .
H33B C33 H33C 109.5 . .
N32 C34 H34A 109.5 . .
N32 C34 H34B 109.5 . .
H34A C34 H34B 109.5 . .
N32 C34 H34C 109.5 . .
H34A C34 H34C 109.5 . .
H34B C34 H34C 109.5 . .

loop_
_geom_bond_atom_site_label_1
_geom_bond_atom_site_label_2
_geom_bond_distance
_geom_bond_site_symmetry_2
Cu1 O2 1.961(3) .
Cu1 O5 1.962(3) 7_657
Cu1 O4 1.984(3) 7_657
Cu1 O3 1.989(3) .
Cu1 O1 2.100(3) .
Cu1 Cu1 2.6915(8) 7_657
O1 C16 1.245(3) .
C1 C9 1.392(5) .
C1 C19 1.394(6) .
C1 H1 0.9500 .
Cu2 C7 1.931(10) .
Cu2 Br3 2.422(16) .
O2 C5 1.259(4) .
N2 C7 1.343(4) .
N2 C13 1.393(5) .
N2 C4 1.438(5) .
C2 O5 1.255(4) .
C2 O3 1.272(4) .
C2 C3 1.499(5) .
C3 C6 1.385(5) .
C3 C18 1.395(5) .
O4 C5 1.268(4) .
O4 Cu1 1.984(3) 7_657
C4 C6 1.383(5) .
C4 C10 1.384(5) .
O5 Cu1 1.962(3) 7_657
C5 C12 1.506(5) .
C6 H6 0.9500 .
N7 C8 1.332(4) .
N7 C15 1.395(5) .
N7 C9 1.434(5) .
C7 N2 1.343(4) 6_565
C7 H7 0.9500 .
C8 N7 1.332(4) 6
C8 H8 0.9500 .
C9 C11 1.384(5) .
C10 C20 1.384(6) .
C10 H10 0.9500 .
C11 C12 1.390(5) .
C11 H11 0.9500 .
C12 C14 1.396(5) .
C13 C13 1.342(8) 6_565
C13 H13 0.9500 .
C14 C19 1.377(5) .
C14 H14 0.9500 .
C15 C15 1.361(8) 6
C15 H15 0.9500 .
C16 O1 1.245(3) 6
C16 H16 0.9500 .
C18 C20 1.390(6) .
C18 H18 0.9500 .
C19 H19 0.9500 .
C20 H20 0.9500 .
N23 O24 1.157(12) .
N23 O25 1.236(10) 6_565
N23 O25 1.236(10) .
O30 C31 1.223(10) .
O30 O30 1.703(17) 6
C31 N32 1.321(10) .
C31 C31 1.99(2) 6
C31 H31 0.9500 .
N32 C31 1.321(10) 6
N32 C33 1.456(9) .
N32 C34 1.455(13) 6
N32 C34 1.455(13) .
C33 H33A 0.9800 .
C33 H33B 0.9800 .
C33 H33C 0.9800 .
C34 H34A 0.9800 .
C34 H34B 0.9800 .
C34 H34C 0.9800 .

loop_
_geom_torsion_atom_site_label_1
_geom_torsion_atom_site_label_2
_geom_torsion_atom_site_label_3
_geom_torsion_atom_site_label_4
_geom_torsion
_geom_torsion_site_symmetry_1
_geom_torsion_site_symmetry_4
O5 C2 O3 Cu1 1.4(5) . .
C3 C2 O3 Cu1 -177.8(2) . .
O5 C2 C3 C6 -2.8(5) . .
O3 C2 C3 C6 176.4(3) . .
O5 C2 C3 C18 176.7(4) . .
O3 C2 C3 C18 -4.1(5) . .
C7 N2 C4 C6 -34.0(6) . .
C13 N2 C4 C6 142.6(4) . .
C7 N2 C4 C10 148.0(4) . .
C13 N2 C4 C10 -35.5(6) . .
O3 C2 O5 Cu1 -6.8(6) . 7_657
C3 C2 O5 Cu1 172.4(2) . 7_657
Cu1 O2 C5 O4 -5.5(5) . .
Cu1 O2 C5 C12 173.8(2) . .
Cu1 O4 C5 O2 4.4(5) 7_657 .
Cu1 O4 C5 C12 -174.9(2) 7_657 .
C10 C4 C6 C3 0.4(6) . .
N2 C4 C6 C3 -177.6(3) . .
C18 C3 C6 C4 -0.3(5) . .
C2 C3 C6 C4 179.2(3) . .
C13 N2 C7 N2 -0.7(6) . 6_565
C4 N2 C7 N2 176.4(2) . 6_565
C13 N2 C7 Cu2 167.5(5) . .
C4 N2 C7 Cu2 -15.4(7) . .
C15 N7 C8 N7 0.2(6) . 6
C9 N7 C8 N7 -176.4(2) . 6
C19 C1 C9 C11 1.5(6) . .
C19 C1 C9 N7 -177.0(3) . .
C8 N7 C9 C11 36.7(6) . .
C15 N7 C9 C11 -139.3(4) . .
C8 N7 C9 C1 -144.8(4) . .
C15 N7 C9 C1 39.2(6) . .
C6 C4 C10 C20 0.6(6) . .
N2 C4 C10 C20 178.6(4) . .
C1 C9 C11 C12 -1.3(6) . .
N7 C9 C11 C12 177.1(3) . .
C9 C11 C12 C14 0.0(5) . .
C9 C11 C12 C5 -177.8(3) . .
O2 C5 C12 C11 -13.9(5) . .
O4 C5 C12 C11 165.5(3) . .
O2 C5 C12 C14 168.4(3) . .
O4 C5 C12 C14 -12.3(5) . .
C7 N2 C13 C13 0.4(4) . 6_565
C4 N2 C13 C13 -176.5(3) . 6_565
C11 C12 C14 C19 1.2(5) . .
C5 C12 C14 C19 178.8(3) . .
C8 N7 C15 C15 -0.1(4) . 6
C9 N7 C15 C15 176.4(3) . 6
Cu1 O1 C16 O1 179.94(15) . 6
C6 C3 C18 C20 -0.8(6) . .
C2 C3 C18 C20 179.6(4) . .
C12 C14 C19 C1 -1.0(6) . .
C9 C1 C19 C14 -0.3(6) . .
C4 C10 C20 C18 -1.8(7) . .
C3 C18 C20 C10 1.9(7) . .
O30 O30 C31 N32 -11.7(10) 6 .
O30 O30 C31 C31 0.000(3) 6 6
O30 C31 N32 C31 17.8(14) . 6
O30 C31 N32 C33 175.5(8) . .
C31 C31 N32 C33 157.8(11) 6 .

loop_
_platon_squeeze_void_nr
_platon_squeeze_void_average_x
_platon_squeeze_void_average_y
_platon_squeeze_void_average_z
_platon_squeeze_void_volume
_platon_squeeze_void_count_electrons
_platon_squeeze_void_content
1 0.000 -0.018 0.500 298 61 ' '
2 0.500 0.420 0.500 298 61 ' '
